data_2106382
loop_
_publ_author_name
'Loopstra, B.O.'
'Rietveld, H.M.'

_publ_section_title
;
 Further refinement of the structure of W O3
;
_journal_name_full 'Acta Crystallographica B (24,1968-38,1982)'
_journal_page_first 1420
_journal_page_last 1421
_journal_volume 25
_journal_year 1969
_chemical_formula_sum 'O3 W'
_chemical_name_systematic 'W O3'
_space_group_IT_number 14
_symmetry_space_group_name_Hall '-P 2yn'
_symmetry_space_group_name_H-M 'P 1 21/n 1'
_cell_angle_alpha 90
_cell_angle_beta 90.881
_cell_angle_gamma 90
_cell_formula_units_Z 8
_cell_length_a 7.306
_cell_length_b 7.54
_cell_length_c 7.692
_cell_volume 423.681
_citation_journal_id_ASTM ACBCAR
_cod_data_source_file Loopstra_ACBCAR_1969_1824.cif
_cod_data_source_block O3W1
_cod_original_sg_symbol_Hall '-P 2ybc (x-z,y,z)'
_cod_original_formula_sum 'O3 W1'
_cod_database_code 2106382

loop_
_symmetry_equiv_pos_as_xyz
x,y,z
-x+1/2,y+1/2,-z+1/2
-x,-y,-z
x-1/2,-y-1/2,z-1/2

loop_
_atom_site_label
_atom_site_type_symbol
_atom_site_fract_x
_atom_site_fract_y
_atom_site_fract_z
_atom_site_occupancy
_atom_site_U_iso_or_equiv
O3 O-2 0.284 0.2605 0.2848 1 0.0
O5 O-2 0.2827 0.0383 0.0046 1 0.0
O1 O-2 0.0025 0.035 0.2106 1 0.0
O4 O-2 0.2099 0.2568 0.7318 1 0.0
W2 W+6 0.2538 0.0353 0.7807 1 0.0
W1 W+6 0.2465 0.0269 0.2859 1 0.0
O6 O-2 0.2856 0.484 0.9944 1 0.0
O2 O-2 0.9974 0.4636 0.2161 1 0.0
